data_2208716
loop_
_publ_author_name
'Min-Hui Cao'
'Sheng-Zhen Xu'
'Yang-Gen Hu'

_publ_section_title 3-<i>n</i>-Butyl-2-methoxy-1-benzothieno[3,2-<i>d</i>]pyrimidin-4(3<i>H</i>)-one
_journal_coeditor_code SJ2010
_journal_issue 4
_journal_name_full 'Acta Crystallographica Section E'
_journal_page_first o1319
_journal_page_last o1320
_journal_paper_doi 10.1107/S1600536806007549
_journal_volume 62
_journal_year 2006
_chemical_formula_iupac 'C15 H16 N2 O2 S'
_chemical_formula_moiety 'C15 H16 N2 O2 S'
_chemical_formula_sum 'C15 H16 N2 O2 S'
_chemical_formula_weight 288.36
_chemical_name_systematic
;
3-n-Butyl-2-methoxy-1-benzothieno[3,2-d]pyrimidin-4(3H)-one
;
_space_group_IT_number 14
_symmetry_cell_setting monoclinic
_symmetry_space_group_name_Hall '-P 2ybc'
_symmetry_space_group_name_H-M 'P 1 21/c 1'
_atom_sites_solution_hydrogens geom
_atom_sites_solution_primary direct
_atom_sites_solution_secondary difmap
_audit_creation_method SHELXL97
_cell_angle_alpha 90.00
_cell_angle_beta 115.905(2)
_cell_angle_gamma 90.00
_cell_formula_units_Z 8
_cell_length_a 18.1842(17)
_cell_length_b 11.0507(11)
_cell_length_c 16.2682(16)
_cell_measurement_reflns_used 1656
_cell_measurement_temperature 292(2)
_cell_measurement_theta_max 18.18
_cell_measurement_theta_min 2.22
_cell_volume 2940.6(5)
_computing_cell_refinement 'SAINT (Bruker, 1999)'
_computing_data_collection 'SMART (Bruker, 1997)'
_computing_data_reduction SAINT
_computing_molecular_graphics 'SHELXTL (Bruker, 2001)'
_computing_publication_material SHELXTL
_computing_structure_refinement 'SHELXL97 (Sheldrick, 1997)'
_computing_structure_solution 'SHELXS97 (Sheldrick, 1997)'
_diffrn_ambient_temperature 292(2)
_diffrn_measured_fraction_theta_full 0.998
_diffrn_measured_fraction_theta_max 0.998
_diffrn_measurement_device_type 'Bruker SMART 4K CCD area-detector'
_diffrn_measurement_method '\f and \w'
_diffrn_radiation_monochromator graphite
_diffrn_radiation_source 'fine-focus sealed tube'
_diffrn_radiation_type MoK\a
_diffrn_radiation_wavelength 0.71073
_diffrn_reflns_av_R_equivalents 0.0529
_diffrn_reflns_av_sigmaI/netI 0.0669
_diffrn_reflns_limit_h_max 21
_diffrn_reflns_limit_h_min -12
_diffrn_reflns_limit_k_max 13
_diffrn_reflns_limit_k_min -13
_diffrn_reflns_limit_l_max 15
_diffrn_reflns_limit_l_min -19
_diffrn_reflns_number 14542
_diffrn_reflns_theta_full 25.00
_diffrn_reflns_theta_max 25.00
_diffrn_reflns_theta_min 2.22
_diffrn_standards_number 0
_exptl_absorpt_coefficient_mu 0.223
_exptl_absorpt_correction_type none
_exptl_crystal_colour colourless
_exptl_crystal_density_diffrn 1.303
_exptl_crystal_density_method 'not measured'
_exptl_crystal_description plate
_exptl_crystal_F_000 1216
_exptl_crystal_size_max 0.30
_exptl_crystal_size_mid 0.30
_exptl_crystal_size_min 0.08
_refine_diff_density_max 0.272
_refine_diff_density_min -0.218
_refine_ls_extinction_method none
_refine_ls_goodness_of_fit_ref 1.024
_refine_ls_hydrogen_treatment constr
_refine_ls_matrix_type full
_refine_ls_number_parameters 381
_refine_ls_number_reflns 5177
_refine_ls_number_restraints 5
_refine_ls_restrained_S_all 1.030
_refine_ls_R_factor_all 0.1233
_refine_ls_R_factor_gt 0.0669
_refine_ls_shift/su_max 0.000
_refine_ls_shift/su_mean 0.000
_refine_ls_structure_factor_coef Fsqd
_refine_ls_weighting_details 'calc w = 1/[\s^2^(Fo^2^)+(0.0673P)^2^+0.6565P] where P=(Fo^2^+2Fc^2^)/3'
_refine_ls_weighting_scheme calc
_refine_ls_wR_factor_gt 0.1470
_refine_ls_wR_factor_ref 0.1751
_reflns_number_gt 2878
_reflns_number_total 5177
_reflns_threshold_expression I>2\s(I)
_cod_data_source_file sj2010.cif
_cod_data_source_block I
_cod_depositor_comments
;
The following automatic conversions were performed:
'_symmetry_cell_setting' value 'Monoclinic' changed to 'monoclinic'
according to '/home/saulius/struct/CIF-dictionaries/cif_core.dic'
dictionary named 'cif_core.dic' version 2.4.1 from 2010-06-29.

Automatic conversion script
Id: cif_fix_enum 1527 2010-12-29 10:47:43Z saulius 

The following automatic conversions were performed:

'_symmetry_cell_setting' value 'Monoclinic' changed to 'monoclinic'
according to /home/saulius/struct/CIF-dictionaries/cif_core.dic
dictionary named 'cif_core.dic' version 2.4.1 from 2010-06-29.

Automatic conversion script
Id: cif_fix_values 1715 2011-07-08 13:25:40Z adriana 
;
_cod_original_sg_symbol_H-M 'P 21/c'
_cod_database_code 2208716
_cod_database_fobs_code 2208716

loop_
_symmetry_equiv_pos_as_xyz
'x, y, z'
'-x, y+1/2, -z+1/2'
'-x, -y, -z'
'x, -y-1/2, z-1/2'

loop_
_atom_site_type_symbol
_atom_site_label
_atom_site_fract_x
_atom_site_fract_y
_atom_site_fract_z
_atom_site_U_iso_or_equiv
_atom_site_adp_type
_atom_site_calc_flag
_atom_site_refinement_flags
_atom_site_occupancy
_atom_site_disorder_assembly
_atom_site_disorder_group
C C1 0.5737(2) 0.9503(3) 1.1424(3) 0.0653(10) Uani d . 1 . .
C C2 0.6545(2) 0.9871(4) 1.1728(3) 0.0820(12) Uani d . 1 . .
H H2 0.6855 0.9608 1.1435 0.098 Uiso calc R 1 . .
C C3 0.6878(3) 1.0632(4) 1.2470(4) 0.1018(16) Uani d . 1 . .
H H3 0.7419 1.0878 1.2685 0.122 Uiso calc R 1 . .
C C4 0.6414(4) 1.1034(4) 1.2901(3) 0.1025(16) Uani d . 1 . .
H H4 0.6646 1.1566 1.3391 0.123 Uiso calc R 1 . .
C C5 0.5623(3) 1.0669(4) 1.2627(3) 0.0924(14) Uani d . 1 . .
H H5 0.5322 1.0931 1.2931 0.111 Uiso calc R 1 . .
C C6 0.5281(2) 0.9891(4) 1.1878(3) 0.0735(11) Uani d . 1 . .
C C7 0.4489(2) 0.8542(3) 1.0589(3) 0.0670(10) Uani d . 1 . .
C C8 0.5263(2) 0.8717(3) 1.0676(3) 0.0612(10) Uani d . 1 . .
C C9 0.5031(3) 0.7500(3) 0.9485(3) 0.0664(10) Uani d . 1 A .
C C10 0.3918(3) 0.7799(4) 0.9894(3) 0.0742(11) Uani d . 1 A .
C C11 0.6046(3) 0.7102(4) 0.8984(3) 0.1024(16) Uani d . 1 A .
H H11A 0.6146 0.7956 0.8991 0.154 Uiso calc R 1 . .
H H11B 0.6097 0.6737 0.8476 0.154 Uiso calc R 1 . .
H H11C 0.6438 0.6747 0.9543 0.154 Uiso calc R 1 . .
C C12 0.3697(3) 0.6482(4) 0.8582(3) 0.0913(14) Uani d . 1 A .
H H12A 0.3855 0.6522 0.8085 0.110 Uiso calc R 1 . .
H H12B 0.3139 0.6770 0.8353 0.110 Uiso calc R 1 . .
C C13 0.3738(3) 0.5197(4) 0.8886(4) 0.130(2) Uani d D 1 . .
H H13A 0.3774 0.5227 0.9499 0.156 Uiso calc PR 0.529(6) A 1
H H13B 0.4256 0.4881 0.8945 0.156 Uiso calc PR 0.529(6) A 1
H H13C 0.3538 0.5091 0.9335 0.156 Uiso d PR 0.471(6) A 2
H H13D 0.4296 0.4872 0.9114 0.156 Uiso d PR 0.471(6) A 2
C C14 0.3085(6) 0.4218(8) 0.8362(8) 0.094(3) Uani d PD 0.529(6) A 1
H H14A 0.3107 0.3543 0.8754 0.112 Uiso calc PR 0.529(6) A 1
H H14B 0.2537 0.4552 0.8087 0.112 Uiso calc PR 0.529(6) A 1
C C15 0.3363(9) 0.3870(12) 0.7668(11) 0.119(4) Uani d PD 0.529(6) A 1
H H15A 0.3218 0.4492 0.7212 0.179 Uiso calc PR 0.529(6) A 1
H H15B 0.3106 0.3124 0.7385 0.179 Uiso calc PR 0.529(6) A 1
H H15C 0.3946 0.3767 0.7955 0.179 Uiso calc PR 0.529(6) A 1
C C14' 0.3110(7) 0.4643(8) 0.7850(8) 0.094(3) Uani d PD 0.471(6) A 2
H H14C 0.2553 0.4894 0.7686 0.112 Uiso calc PR 0.471(6) A 2
H H14D 0.3269 0.4955 0.7393 0.112 Uiso calc PR 0.471(6) A 2
C C15' 0.3164(11) 0.3306(10) 0.7878(13) 0.119(4) Uani d PD 0.471(6) A 2
H H15D 0.3706 0.3063 0.7988 0.179 Uiso calc PR 0.471(6) A 2
H H15E 0.2777 0.2981 0.7304 0.179 Uiso calc PR 0.471(6) A 2
H H15F 0.3043 0.3007 0.8359 0.179 Uiso calc PR 0.471(6) A 2
C C16 -0.0248(2) 0.5212(3) 0.1583(3) 0.0652(10) Uani d . 1 . .
C C17 -0.0590(3) 0.4402(4) 0.1979(3) 0.0841(13) Uani d . 1 . .
H H17 -0.0307 0.4167 0.2586 0.101 Uiso calc R 1 . .
C C18 -0.1360(3) 0.3963(4) 0.1441(4) 0.0899(14) Uani d . 1 . .
H H18 -0.1599 0.3426 0.1692 0.108 Uiso calc R 1 . .
C C19 -0.1786(3) 0.4298(4) 0.0539(4) 0.0906(14) Uani d . 1 . .
H H19 -0.2304 0.3979 0.0193 0.109 Uiso calc R 1 . .
C C20 -0.1457(2) 0.5097(3) 0.0143(3) 0.0756(11) Uani d . 1 . .
H H20 -0.1748 0.5326 -0.0465 0.091 Uiso calc R 1 . .
C C21 -0.0678(2) 0.5556(3) 0.0674(3) 0.0593(9) Uani d . 1 . .
C C22 -0.0209(2) 0.6403(3) 0.0418(3) 0.0556(9) Uani d . 1 . .
C C23 0.0528(2) 0.6667(3) 0.1127(2) 0.0585(9) Uani d . 1 . .
C C24 0.1081(2) 0.7497(3) 0.1018(3) 0.0622(10) Uani d . 1 B .
C C25 0.0027(2) 0.7622(3) -0.0533(3) 0.0599(10) Uani d . 1 B .
C C26 -0.0937(3) 0.7863(4) -0.2069(3) 0.0949(14) Uani d . 1 B .
H H26A -0.0957 0.7006 -0.2174 0.142 Uiso calc R 1 . .
H H26B -0.1002 0.8283 -0.2613 0.142 Uiso calc R 1 . .
H H26C -0.1369 0.8091 -0.1912 0.142 Uiso calc R 1 . .
C C27 0.1334(2) 0.8749(4) -0.0087(3) 0.0761(12) Uani d . 1 B .
H H27A 0.1212 0.8667 -0.0727 0.091 Uiso calc R 1 . .
H H27B 0.1896 0.8501 0.0273 0.091 Uiso calc R 1 . .
C C28 0.1241(3) 1.0053(4) 0.0113(4) 0.1067(16) Uani d D 1 . .
H H28A 0.1206 1.0080 0.0691 0.128 Uiso calc PR 0.718(8) B 1
H H28B 0.0720 1.0334 -0.0353 0.128 Uiso calc PR 0.718(8) B 1
H H28C 0.1397 1.0210 0.0748 0.128 Uiso d PR 0.282(8) B 2
H H28D 0.0688 1.0362 -0.0265 0.128 Uiso d PR 0.282(8) B 2
C C29 0.1904(5) 1.0979(7) 0.0167(5) 0.103(2) Uani d PD 0.718(8) B 1
H H29A 0.1842 1.1734 0.0435 0.124 Uiso calc PR 0.718(8) B 1
H H29B 0.2448 1.0661 0.0534 0.124 Uiso calc PR 0.718(8) B 1
C C30 0.1771(6) 1.1161(10) -0.0769(6) 0.153(4) Uani d PD 0.718(8) B 1
H H30A 0.2020 1.0512 -0.0949 0.229 Uiso calc PR 0.718(8) B 1
H H30B 0.2010 1.1916 -0.0817 0.229 Uiso calc PR 0.718(8) B 1
H H30C 0.1195 1.1175 -0.1161 0.229 Uiso calc PR 0.718(8) B 1
C C30' 0.1928(18) 1.1790(18) -0.0358(18) 0.153(4) Uani d PD 0.282(8) B 2
H H30D 0.1419 1.2091 -0.0818 0.229 Uiso calc PR 0.282(8) B 2
H H30E 0.2358 1.1960 -0.0533 0.229 Uiso calc PR 0.282(8) B 2
H H30F 0.2047 1.2178 0.0215 0.229 Uiso calc PR 0.282(8) B 2
C C29' 0.1869(13) 1.0499(15) -0.0263(18) 0.103(2) Uani d PD 0.282(8) B 2
H H29C 0.2407 1.0197 0.0143 0.124 Uiso calc PR 0.282(8) B 2
H H29D 0.1716 1.0129 -0.0856 0.124 Uiso calc PR 0.282(8) B 2
N N1 0.55504(17) 0.8183(3) 1.0110(2) 0.0645(8) Uani d . 1 . .
N N2 0.42383(19) 0.7278(3) 0.9332(2) 0.0718(9) Uani d . 1 . .
N N3 -0.04773(17) 0.6900(3) -0.0435(2) 0.0584(8) Uani d . 1 . .
N N4 0.07886(17) 0.7944(2) 0.0121(2) 0.0595(8) Uani d . 1 . .
O O1 0.32092(19) 0.7607(3) 0.9757(2) 0.1037(11) Uani d . 1 . .
O O2 0.52331(17) 0.6901(2) 0.8899(2) 0.0850(8) Uani d . 1 . .
O O3 0.17490(16) 0.7801(2) 0.1606(2) 0.0853(9) Uani d . 1 . .
O O4 -0.01575(15) 0.8178(2) -0.13291(19) 0.0756(8) Uani d . 1 . .
S S1 0.42932(7) 0.93095(11) 1.13995(8) 0.0857(4) Uani d . 1 . .
S S2 0.07028(7) 0.59147(10) 0.21262(7) 0.0786(4) Uani d . 1 . .

loop_
_atom_site_aniso_label
_atom_site_aniso_U_11
_atom_site_aniso_U_22
_atom_site_aniso_U_33
_atom_site_aniso_U_12
_atom_site_aniso_U_13
_atom_site_aniso_U_23
C1 0.065(3) 0.058(2) 0.063(3) -0.007(2) 0.019(2) 0.001(2)
C2 0.069(3) 0.079(3) 0.082(3) -0.012(2) 0.018(2) -0.011(3)
C3 0.083(3) 0.094(4) 0.101(4) -0.014(3) 0.015(3) -0.018(3)
C4 0.106(4) 0.089(3) 0.079(4) -0.009(3) 0.009(3) -0.014(3)
C5 0.105(4) 0.088(3) 0.075(3) -0.003(3) 0.031(3) -0.010(3)
C6 0.083(3) 0.066(3) 0.067(3) -0.007(2) 0.030(2) 0.003(2)
C7 0.067(3) 0.064(2) 0.074(3) -0.016(2) 0.033(2) -0.002(2)
C8 0.064(2) 0.055(2) 0.063(3) -0.0076(19) 0.027(2) 0.004(2)
C9 0.076(3) 0.058(2) 0.069(3) -0.009(2) 0.035(2) -0.002(2)
C10 0.071(3) 0.073(3) 0.082(3) -0.023(2) 0.036(2) -0.004(2)
C11 0.099(4) 0.105(4) 0.125(4) -0.020(3) 0.068(3) -0.028(3)
C12 0.083(3) 0.098(3) 0.081(3) -0.033(3) 0.025(2) -0.029(3)
C13 0.105(4) 0.075(3) 0.185(6) -0.031(3) 0.039(4) -0.047(4)
C14 0.104(5) 0.061(5) 0.147(9) -0.031(4) 0.084(6) -0.017(5)
C15 0.117(8) 0.106(10) 0.137(9) -0.026(7) 0.058(5) -0.026(8)
C14' 0.104(5) 0.061(5) 0.147(9) -0.031(4) 0.084(6) -0.017(5)
C15' 0.117(8) 0.106(10) 0.137(9) -0.026(7) 0.058(5) -0.026(8)
C16 0.075(3) 0.056(2) 0.078(3) -0.0010(19) 0.046(2) 0.002(2)
C17 0.101(3) 0.069(3) 0.100(4) 0.000(3) 0.061(3) 0.008(3)
C18 0.108(4) 0.062(3) 0.134(5) -0.007(3) 0.084(4) 0.006(3)
C19 0.080(3) 0.074(3) 0.131(5) -0.016(2) 0.058(3) -0.006(3)
C20 0.069(3) 0.065(3) 0.096(3) -0.011(2) 0.039(2) -0.005(2)
C21 0.065(2) 0.049(2) 0.075(3) 0.0006(19) 0.041(2) -0.004(2)
C22 0.056(2) 0.053(2) 0.064(3) 0.0052(17) 0.031(2) -0.0038(19)
C23 0.058(2) 0.058(2) 0.064(3) 0.0002(18) 0.030(2) 0.0023(19)
C24 0.053(2) 0.063(2) 0.069(3) 0.0030(19) 0.024(2) 0.002(2)
C25 0.065(2) 0.060(2) 0.062(3) 0.009(2) 0.034(2) 0.006(2)
C26 0.091(3) 0.107(4) 0.067(3) -0.004(3) 0.017(2) 0.013(3)
C27 0.065(3) 0.086(3) 0.084(3) -0.006(2) 0.039(2) 0.011(2)
C28 0.098(3) 0.070(3) 0.151(5) -0.016(3) 0.054(3) 0.018(3)
C29 0.125(5) 0.079(6) 0.094(7) -0.030(4) 0.038(5) -0.021(4)
C30 0.186(8) 0.178(11) 0.097(8) -0.093(7) 0.066(7) -0.040(6)
C30' 0.186(8) 0.178(11) 0.097(8) -0.093(7) 0.066(7) -0.040(6)
C29' 0.125(5) 0.079(6) 0.094(7) -0.030(4) 0.038(5) -0.021(4)
N1 0.0585(19) 0.0635(19) 0.066(2) -0.0152(16) 0.0222(16) -0.0068(17)
N2 0.066(2) 0.070(2) 0.075(2) -0.0217(17) 0.0267(18) -0.0086(18)
N3 0.0541(18) 0.0609(19) 0.063(2) -0.0016(15) 0.0284(15) 0.0025(16)
N4 0.0502(18) 0.0613(19) 0.067(2) -0.0030(14) 0.0260(16) 0.0034(16)
O1 0.081(2) 0.108(2) 0.131(3) -0.0428(18) 0.055(2) -0.026(2)
O2 0.086(2) 0.085(2) 0.088(2) -0.0227(16) 0.0418(17) -0.0220(17)
O3 0.0610(17) 0.091(2) 0.084(2) -0.0121(15) 0.0139(15) 0.0098(16)
O4 0.0753(18) 0.0797(18) 0.0673(19) -0.0053(14) 0.0269(15) 0.0113(15)
S1 0.0886(8) 0.0914(8) 0.0902(9) -0.0161(6) 0.0512(7) -0.0099(7)
S2 0.0815(7) 0.0865(8) 0.0666(7) -0.0082(6) 0.0313(6) 0.0102(6)

loop_
_atom_type_symbol
_atom_type_description
_atom_type_scat_dispersion_real
_atom_type_scat_dispersion_imag
_atom_type_scat_source
C C 0.0033 0.0016 'International Tables Vol C Tables 4.2.6.8 and 6.1.1.4'
H H 0.0000 0.0000 'International Tables Vol C Tables 4.2.6.8 and 6.1.1.4'
O O 0.0106 0.0060 'International Tables Vol C Tables 4.2.6.8 and 6.1.1.4'
S S 0.1246 0.1234 'International Tables Vol C Tables 4.2.6.8 and 6.1.1.4'
N N 0.0061 0.0033 'International Tables Vol C Tables 4.2.6.8 and 6.1.1.4'

loop_
_geom_angle_atom_site_label_1
_geom_angle_atom_site_label_2
_geom_angle_atom_site_label_3
_geom_angle
C2 C1 C6 120.0(4)
C2 C1 C8 128.9(4)
C6 C1 C8 111.1(4)
C3 C2 C1 118.9(4)
C3 C2 H2 120.6
C1 C2 H2 120.6
C2 C3 C4 120.5(5)
C2 C3 H3 119.7
C4 C3 H3 119.7
C5 C4 C3 121.8(5)
C5 C4 H4 119.1
C3 C4 H4 119.1
C4 C5 C6 118.1(5)
C4 C5 H5 120.9
C6 C5 H5 120.9
C5 C6 C1 120.6(4)
C5 C6 S1 126.7(4)
C1 C6 S1 112.6(3)
C8 C7 C10 121.9(4)
C8 C7 S1 113.5(3)
C10 C7 S1 124.7(3)
C7 C8 N1 123.1(3)
C7 C8 C1 112.5(4)
N1 C8 C1 124.4(3)
N1 C9 O2 121.2(4)
N1 C9 N2 126.7(4)
O2 C9 N2 112.0(4)
O1 C10 N2 120.9(4)
O1 C10 C7 126.2(4)
N2 C10 C7 112.9(4)
O2 C11 H11A 109.5
O2 C11 H11B 109.5
H11A C11 H11B 109.5
O2 C11 H11C 109.5
H11A C11 H11C 109.5
H11B C11 H11C 109.5
N2 C12 C13 111.9(4)
N2 C12 H12A 109.2
C13 C12 H12A 109.2
N2 C12 H12B 109.2
C13 C12 H12B 109.2
H12A C12 H12B 107.9
C12 C13 C14 124.3(6)
C12 C13 C14' 95.7(5)
C12 C13 H13A 106.2
C14 C13 H13A 106.2
C14' C13 H13A 138.9
C12 C13 H13B 106.2
C14 C13 H13B 106.2
C14' C13 H13B 99.9
H13A C13 H13B 106.4
C12 C13 H13C 113.0
C14 C13 H13C 83.1
C14' C13 H13C 113.8
H13B C13 H13C 123.9
C12 C13 H13D 111.4
C14 C13 H13D 111.5
C14' C13 H13D 112.3
H13A C13 H13D 91.6
H13C C13 H13D 110.0
C15 C14 C13 99.6(8)
C15 C14 H14A 111.9
C13 C14 H14A 111.9
C15 C14 H14B 111.9
C13 C14 H14B 111.9
H14A C14 H14B 109.6
C15' C14' C13 109.0(11)
C15' C14' H14C 109.9
C13 C14' H14C 109.9
C15' C14' H14D 109.9
C13 C14' H14D 109.9
H14C C14' H14D 108.3
C14' C15' H15D 109.5
C14' C15' H15E 109.5
H15D C15' H15E 109.5
C14' C15' H15F 109.5
H15D C15' H15F 109.5
H15E C15' H15F 109.5
C21 C16 C17 120.6(4)
C21 C16 S2 112.9(3)
C17 C16 S2 126.5(4)
C18 C17 C16 117.8(4)
C18 C17 H17 121.1
C16 C17 H17 121.1
C17 C18 C19 121.7(4)
C17 C18 H18 119.1
C19 C18 H18 119.1
C20 C19 C18 121.0(4)
C20 C19 H19 119.5
C18 C19 H19 119.5
C19 C20 C21 118.4(4)
C19 C20 H20 120.8
C21 C20 H20 120.8
C16 C21 C20 120.4(4)
C16 C21 C22 110.8(3)
C20 C21 C22 128.7(4)
C23 C22 N3 123.6(3)
C23 C22 C21 112.4(3)
N3 C22 C21 123.9(3)
C22 C23 C24 121.2(4)
C22 C23 S2 113.6(3)
C24 C23 S2 125.2(3)
O3 C24 N4 120.9(3)
O3 C24 C23 126.4(4)
N4 C24 C23 112.8(3)
N3 C25 O4 121.2(4)
N3 C25 N4 126.9(4)
O4 C25 N4 111.9(3)
O4 C26 H26A 109.5
O4 C26 H26B 109.5
H26A C26 H26B 109.5
O4 C26 H26C 109.5
H26A C26 H26C 109.5
H26B C26 H26C 109.5
N4 C27 C28 112.2(3)
N4 C27 H27A 109.2
C28 C27 H27A 109.2
N4 C27 H27B 109.2
C28 C27 H27B 109.2
H27A C27 H27B 107.9
C27 C28 C29 119.1(5)
C27 C28 C29' 92.7(7)
C27 C28 H28A 107.5
C29 C28 H28A 107.5
C29' C28 H28A 136.4
C27 C28 H28B 107.5
C29 C28 H28B 107.5
C29' C28 H28B 102.7
H28A C28 H28B 107.0
C27 C28 H28C 113.5
C29 C28 H28C 87.8
C29' C28 H28C 115.7
H28B C28 H28C 120.8
C27 C28 H28D 112.2
C29 C28 H28D 111.3
C29' C28 H28D 111.2
H28A C28 H28D 96.5
H28C C28 H28D 110.5
C30 C29 C28 105.2(7)
C30 C29 H29A 110.7
C28 C29 H29A 110.7
C30 C29 H29B 110.7
C28 C29 H29B 110.7
H29A C29 H29B 108.8
C29' C30' H30D 109.5
C29' C30' H30E 109.5
H30D C30' H30E 109.5
C29' C30' H30F 109.5
H30D C30' H30F 109.5
H30E C30' H30F 109.5
C30' C29' C28 116.5(16)
C30' C29' H29C 108.2
C28 C29' H29C 108.2
C30' C29' H29D 108.2
C28 C29' H29D 108.2
H29C C29' H29D 107.3
C9 N1 C8 114.7(3)
C9 N2 C10 120.6(3)
C9 N2 C12 121.6(4)
C10 N2 C12 117.8(3)
C25 N3 C22 114.9(3)
C25 N4 C24 120.6(3)
C25 N4 C27 121.9(3)
C24 N4 C27 117.5(3)
C9 O2 C11 116.4(3)
C25 O4 C26 115.8(3)
C7 S1 C6 90.3(2)
C23 S2 C16 90.22(18)

loop_
_geom_bond_atom_site_label_1
_geom_bond_atom_site_label_2
_geom_bond_distance
C1 C2 1.391(5)
C1 C6 1.398(5)
C1 C8 1.436(5)
C2 C3 1.375(6)
C2 H2 0.9300
C3 C4 1.385(7)
C3 H3 0.9300
C4 C5 1.367(6)
C4 H4 0.9300
C5 C6 1.395(6)
C5 H5 0.9300
C6 S1 1.739(4)
C7 C8 1.365(5)
C7 C10 1.416(5)
C7 S1 1.731(4)
C8 N1 1.374(4)
C9 N1 1.286(5)
C9 O2 1.338(4)
C9 N2 1.374(5)
C10 O1 1.227(4)
C10 N2 1.404(5)
C11 O2 1.441(5)
C11 H11A 0.9600
C11 H11B 0.9600
C11 H11C 0.9600
C12 N2 1.477(5)
C12 C13 1.495(6)
C12 H12A 0.9700
C12 H12B 0.9700
C13 C14 1.556(9)
C13 C14' 1.685(11)
C13 H13A 0.9700
C13 H13B 0.9700
C13 H13C 0.9554
C13 H13D 0.9850
C14 C15 1.476(12)
C14 H14A 0.9700
C14 H14B 0.9700
C15 H15A 0.9600
C15 H15B 0.9600
C15 H15C 0.9600
C14' C15' 1.481(13)
C14' H14C 0.9700
C14' H14D 0.9700
C15' H15D 0.9600
C15' H15E 0.9600
C15' H15F 0.9600
C16 C21 1.391(5)
C16 C17 1.397(5)
C16 S2 1.744(4)
C17 C18 1.375(6)
C17 H17 0.9300
C18 C19 1.377(6)
C18 H18 0.9300
C19 C20 1.374(6)
C19 H19 0.9300
C20 C21 1.393(5)
C20 H20 0.9300
C21 C22 1.444(5)
C22 C23 1.364(5)
C22 N3 1.370(4)
C23 C24 1.429(5)
C23 S2 1.727(4)
C24 O3 1.220(4)
C24 N4 1.406(5)
C25 N3 1.277(4)
C25 O4 1.337(4)
C25 N4 1.375(4)
C26 O4 1.445(4)
C26 H26A 0.9600
C26 H26B 0.9600
C26 H26C 0.9600
C27 N4 1.477(4)
C27 C28 1.502(6)
C27 H27A 0.9700
C27 H27B 0.9700
C28 C29 1.554(6)
C28 C29' 1.591(10)
C28 H28A 0.9700
C28 H28B 0.9700
C28 H28C 0.9593
C28 H28D 0.9832
C29 C30 1.449(9)
C29 H29A 0.9700
C29 H29B 0.9700
C30 H30A 0.9600
C30 H30B 0.9600
C30 H30C 0.9600
C30' C29' 1.445(17)
C30' H30D 0.9600
C30' H30E 0.9600
C30' H30F 0.9600
C29' H29C 0.9700
C29' H29D 0.9700

loop_
_geom_hbond_atom_site_label_D
_geom_hbond_atom_site_label_H
_geom_hbond_atom_site_label_A
_geom_hbond_site_symmetry_A
_geom_hbond_distance_DH
_geom_hbond_distance_HA
_geom_hbond_distance_DA
_geom_hbond_angle_DHA
C19 H19 O1 3_566 0.93 2.43 3.205(5) 141
C3 H3 O3 2_656 0.93 2.57 3.310(5) 137

loop_
_geom_torsion_atom_site_label_1
_geom_torsion_atom_site_label_2
_geom_torsion_atom_site_label_3
_geom_torsion_atom_site_label_4
_geom_torsion
C6 C1 C2 C3 -0.9(6)
C8 C1 C2 C3 -179.6(4)
C1 C2 C3 C4 -0.6(7)
C2 C3 C4 C5 1.9(8)
C3 C4 C5 C6 -1.5(7)
C4 C5 C6 C1 -0.1(6)
C4 C5 C6 S1 -179.7(3)
C2 C1 C6 C5 1.3(6)
C8 C1 C6 C5 -179.8(4)
C2 C1 C6 S1 -179.0(3)
C8 C1 C6 S1 -0.1(4)
C10 C7 C8 N1 -0.7(6)
S1 C7 C8 N1 179.3(3)
C10 C7 C8 C1 179.9(3)
S1 C7 C8 C1 -0.1(4)
C2 C1 C8 C7 178.9(4)
C6 C1 C8 C7 0.1(5)
C2 C1 C8 N1 -0.5(6)
C6 C1 C8 N1 -179.3(3)
C8 C7 C10 O1 -178.8(4)
S1 C7 C10 O1 1.2(6)
C8 C7 C10 N2 0.4(5)
S1 C7 C10 N2 -179.6(3)
N2 C12 C13 C14 162.1(6)
N2 C12 C13 C14' -176.5(5)
C12 C13 C14 C15 81.8(11)
C14' C13 C14 C15 42.3(10)
C12 C13 C14' C15' 167.6(10)
C14 C13 C14' C15' -44.3(11)
C21 C16 C17 C18 0.0(6)
S2 C16 C17 C18 178.5(3)
C16 C17 C18 C19 0.3(7)
C17 C18 C19 C20 -0.5(7)
C18 C19 C20 C21 0.4(6)
C17 C16 C21 C20 0.0(6)
S2 C16 C21 C20 -178.8(3)
C17 C16 C21 C22 179.5(3)
S2 C16 C21 C22 0.7(4)
C19 C20 C21 C16 -0.2(6)
C19 C20 C21 C22 -179.6(3)
C16 C21 C22 C23 -0.8(4)
C20 C21 C22 C23 178.7(4)
C16 C21 C22 N3 -180.0(3)
C20 C21 C22 N3 -0.5(6)
N3 C22 C23 C24 -0.2(5)
C21 C22 C23 C24 -179.4(3)
N3 C22 C23 S2 179.7(3)
C21 C22 C23 S2 0.5(4)
C22 C23 C24 O3 179.4(4)
S2 C23 C24 O3 -0.5(6)
C22 C23 C24 N4 -1.9(5)
S2 C23 C24 N4 178.1(3)
N4 C27 C28 C29 165.0(5)
N4 C27 C28 C29' -176.7(10)
C27 C28 C29 C30 73.5(9)
C29' C28 C29 C30 36.7(18)
C27 C28 C29' C30' 171(2)
C29 C28 C29' C30' -40.6(17)
O2 C9 N1 C8 -178.5(3)
N2 C9 N1 C8 0.9(6)
C7 C8 N1 C9 0.1(5)
C1 C8 N1 C9 179.4(3)
N1 C9 N2 C10 -1.2(6)
O2 C9 N2 C10 178.3(3)
N1 C9 N2 C12 179.3(4)
O2 C9 N2 C12 -1.2(5)
O1 C10 N2 C9 179.7(4)
C7 C10 N2 C9 0.4(5)
O1 C10 N2 C12 -0.8(6)
C7 C10 N2 C12 179.9(3)
C13 C12 N2 C9 91.3(5)
C13 C12 N2 C10 -88.2(5)
O4 C25 N3 C22 -179.5(3)
N4 C25 N3 C22 -0.5(5)
C23 C22 N3 C25 1.5(5)
C21 C22 N3 C25 -179.4(3)
N3 C25 N4 C24 -1.9(6)
O4 C25 N4 C24 177.2(3)
N3 C25 N4 C27 177.1(3)
O4 C25 N4 C27 -3.8(5)
O3 C24 N4 C25 -178.4(3)
C23 C24 N4 C25 2.9(5)
O3 C24 N4 C27 2.6(5)
C23 C24 N4 C27 -176.1(3)
C28 C27 N4 C25 93.4(4)
C28 C27 N4 C24 -87.6(4)
N1 C9 O2 C11 -2.4(5)
N2 C9 O2 C11 178.2(3)
N3 C25 O4 C26 -2.9(5)
N4 C25 O4 C26 177.9(3)
C8 C7 S1 C6 0.0(3)
C10 C7 S1 C6 -179.9(4)
C5 C6 S1 C7 179.7(4)
C1 C6 S1 C7 0.1(3)
C22 C23 S2 C16 -0.1(3)
C24 C23 S2 C16 179.9(3)
C21 C16 S2 C23 -0.4(3)
C17 C16 S2 C23 -179.1(4)
